data_7251055
loop_
_publ_author_name
Uzma,
'Parveen, Mehtab'
'Fatima, Sabiha'
'Kumar, Avadhesh'
'Azeem, Mohammad'
'Siddiqui, Masooma'
'Alam, Mahboob'

_publ_section_title
;
 Isolation and comprehensive characterization of a bioactive compound from
 Garcinia nervosa: single-crystal X-ray diffraction, antioxidant,
 protein-binding, and chemosensing studies
;
_journal_issue 46
_journal_name_full 'RSC Advances'
_journal_page_first 38916
_journal_page_last 38932
_journal_paper_doi 10.1039/D5RA04922A
_journal_volume 15
_journal_year 2025
_chemical_compound_source 'Garcinia nervosa'
_chemical_formula_sum 'C14 H18 O10'
_chemical_formula_weight 346.28
_chemical_melting_point 510.15
_chemical_name_common chromen-6(2H)-one
_chemical_name_systematic
'3,4,8,10-tetrahydroxy-2-(hydroxymethyl)-9-methoxy-3,4,4a,10b-tetrahydropyrano[3,2-c]iso chromen-6(2H)-one'
_space_group_crystal_system orthorhombic
_space_group_IT_number 19
_space_group_name_Hall 'P 2ac 2ab'
_space_group_name_H-M_alt 'P 21 21 21'
_atom_sites_solution_hydrogens mixed
_audit_creation_method SHELXL-2018/3
_audit_update_record
;
2025-02-27 deposited with the CCDC.	2025-10-06 downloaded from the CCDC.
;
_cell_angle_alpha 90
_cell_angle_beta 90
_cell_angle_gamma 90
_cell_formula_units_Z 4
_cell_length_a 7.4995(5)
_cell_length_b 13.933(2)
_cell_length_c 14.2792(10)
_cell_measurement_temperature 293(2)
_cell_volume 1492.0(3)
_computing_structure_refinement 'SHELXL-2018/3 (Sheldrick, 2018)'
_computing_structure_solution 'SHELXT 2018/2 (Sheldrick, 2018)'
_diffrn_ambient_temperature 293(2)
_diffrn_measured_fraction_theta_full 1.000
_diffrn_measured_fraction_theta_max 0.971
_diffrn_radiation_type MoK\a
_diffrn_radiation_wavelength 0.71073
_diffrn_reflns_av_R_equivalents 0.0431
_diffrn_reflns_av_unetI/netI 0.0338
_diffrn_reflns_Laue_measured_fraction_full 1.000
_diffrn_reflns_Laue_measured_fraction_max 0.971
_diffrn_reflns_limit_h_max 9
_diffrn_reflns_limit_h_min -9
_diffrn_reflns_limit_k_max 17
_diffrn_reflns_limit_k_min -17
_diffrn_reflns_limit_l_max 18
_diffrn_reflns_limit_l_min -17
_diffrn_reflns_number 21880
_diffrn_reflns_point_group_measured_fraction_full 1.000
_diffrn_reflns_point_group_measured_fraction_max 0.957
_diffrn_reflns_theta_full 25.242
_diffrn_reflns_theta_max 27.332
_diffrn_reflns_theta_min 2.042
_exptl_absorpt_coefficient_mu 0.133
_exptl_crystal_colour 'White crystals'
_exptl_crystal_density_diffrn 1.542
_exptl_crystal_description 'prismatic morphology'
_exptl_crystal_F_000 728
_exptl_crystal_recrystallization_method 'Re-crystallisation from solvent: MeOH'
_refine_diff_density_max 0.142
_refine_diff_density_min -0.158
_refine_diff_density_rms 0.037
_refine_ls_abs_structure_details
;
 Flack x determined using 978 quotients [(I+)-(I-)]/[(I+)+(I-)]
 (Parsons, Flack and Wagner, Acta Cryst. B69 (2013) 249-259).
;
_refine_ls_abs_structure_Flack -0.4(5)
_refine_ls_extinction_coef 0.0106(18)
_refine_ls_extinction_expression Fc^*^=kFc[1+0.001xFc^2^\l^3^/sin(2\q)]^-1/4^
_refine_ls_extinction_method 'SHELXL-2018/3 (Sheldrick 2018)'
_refine_ls_goodness_of_fit_ref 1.048
_refine_ls_hydrogen_treatment mixed
_refine_ls_matrix_type full
_refine_ls_number_parameters 230
_refine_ls_number_reflns 3232
_refine_ls_number_restraints 3
_refine_ls_restrained_S_all 1.047
_refine_ls_R_factor_all 0.0492
_refine_ls_R_factor_gt 0.0372
_refine_ls_shift/su_max 0.001
_refine_ls_shift/su_mean 0.000
_refine_ls_structure_factor_coef Fsqd
_refine_ls_weighting_details 'w=1/[\s^2^(Fo^2^)+(0.0386P)^2^+0.1947P] where P=(Fo^2^+2Fc^2^)/3'
_refine_ls_weighting_scheme calc
_refine_ls_wR_factor_gt 0.0801
_refine_ls_wR_factor_ref 0.0881
_reflns_Friedel_coverage 0.711
_reflns_Friedel_fraction_full 1.000
_reflns_Friedel_fraction_max 0.938
_reflns_number_gt 2701
_reflns_number_total 3232
_reflns_threshold_expression 'I > 2\s(I)'
_cod_data_source_file d5ra04922a2.cif
_cod_data_source_block lo-se
_cod_database_code 7251055
_shelx_shelxl_version_number 2018/3
_shelx_space_group_comment
;
The symmetry employed for this shelxl refinement is uniquely defined
by the following loop, which should always be used as a source of
symmetry information in preference to the above space-group names.
They are only intended as comments.
;

loop_
_space_group_symop_operation_xyz
'x, y, z'
'-x+1/2, -y, z+1/2'
'x+1/2, -y+1/2, -z'
'-x, y+1/2, -z+1/2'

loop_
_atom_site_label
_atom_site_type_symbol
_atom_site_fract_x
_atom_site_fract_y
_atom_site_fract_z
_atom_site_U_iso_or_equiv
_atom_site_adp_type
_atom_site_occupancy
_atom_site_site_symmetry_order
_atom_site_calc_flag
_atom_site_refinement_flags_posn
_atom_site_refinement_flags_adp
_atom_site_refinement_flags_occupancy
_atom_site_disorder_assembly
_atom_site_disorder_group
O23 O 0.0567(3) 0.24443(12) 0.61253(13) 0.0367(5) Uani 1 1 d . . . . .
H23 H 0.096217 0.271106 0.565750 0.055 Uiso 1 1 calc R U . . .
O3 O 0.1457(2) -0.00240(12) 0.53468(12) 0.0310(4) Uani 1 1 d . . . . .
O8 O -0.2652(2) 0.03991(13) 0.40188(13) 0.0385(5) Uani 1 1 d . . . . .
O21 O -0.2900(2) 0.18086(12) 0.54525(13) 0.0359(5) Uani 1 1 d . . . . .
H21 H -0.345206 0.140341 0.575131 0.054 Uiso 1 1 calc R U . . .
O17 O 0.2915(3) -0.16352(14) 0.46892(15) 0.0461(5) Uani 1 1 d . . . . .
H17 H 0.291778 -0.112324 0.497239 0.069 Uiso 1 1 calc R U . . .
O15 O 0.2155(3) -0.33868(12) 0.39531(13) 0.0383(5) Uani 1 1 d . . . . .
C13 C 0.1004(4) -0.26336(18) 0.38222(18) 0.0316(6) Uani 1 1 d . . . . .
O18 O -0.0758(3) -0.36786(13) 0.29327(16) 0.0484(6) Uani 1 1 d . . . . .
H18 H -0.166187 -0.368837 0.260974 0.073 Uiso 1 1 calc R U . . .
O20 O 0.4829(3) 0.04710(15) 0.61997(15) 0.0445(5) Uani 1 1 d . . . . .
H20 H 0.494513 -0.006717 0.642405 0.067 Uiso 1 1 calc R U . . .
C14 C 0.1345(3) -0.17356(19) 0.42219(18) 0.0314(6) Uani 1 1 d . . . . .
C4 C 0.1883(3) 0.09349(17) 0.56487(18) 0.0292(6) Uani 1 1 d . . . . .
H4 H 0.247906 0.127680 0.513718 0.035 Uiso 1 1 calc R U . . .
C9 C -0.2803(4) -0.04124(19) 0.35105(19) 0.0369(7) Uani 1 1 d . . . . .
O22 O -0.4055(3) -0.04506(15) 0.29690(15) 0.0544(6) Uani 1 1 d . . . . .
C7 C -0.1442(3) 0.03869(18) 0.48093(18) 0.0295(6) Uani 1 1 d . . . . .
H7 H -0.194828 -0.000720 0.531174 0.035 Uiso 1 1 calc R U . . .
C10 C -0.1463(4) -0.11739(19) 0.36245(18) 0.0316(6) Uani 1 1 d . . . . .
C6 C -0.1244(3) 0.14131(18) 0.51456(18) 0.0288(6) Uani 1 1 d . . . . .
H6 H -0.082583 0.179875 0.461525 0.035 Uiso 1 1 calc R U . . .
C19 C 0.3139(4) 0.0857(2) 0.64687(19) 0.0359(7) Uani 1 1 d . . . . .
H19A H 0.331211 0.148767 0.674076 0.043 Uiso 1 1 calc R U . . .
H19B H 0.260960 0.044759 0.694299 0.043 Uiso 1 1 calc R U . . .
C11 C -0.1765(4) -0.20542(19) 0.31974(19) 0.0351(6) Uani 1 1 d . . . . .
H11 H -0.278708 -0.215169 0.284127 0.042 Uiso 1 1 calc R U . . .
C12 C -0.0539(4) -0.27824(18) 0.33050(19) 0.0336(6) Uani 1 1 d . . . . .
C1 C 0.0101(3) -0.10015(18) 0.41369(17) 0.0296(6) Uani 1 1 d . . . . .
C2 C 0.0355(3) -0.00108(18) 0.45280(17) 0.0288(6) Uani 1 1 d . . . . .
H2 H 0.089399 0.040395 0.405144 0.035 Uiso 1 1 calc R U . . .
O24 O 0.1560(3) 0.89226(15) 0.82231(15) 0.0432(5) Uani 1 1 d D . . . .
H24A H 0.097(4) 0.8429(18) 0.839(2) 0.065 Uiso 1 1 d D U . . .
H24B H 0.077(4) 0.937(2) 0.814(2) 0.065 Uiso 1 1 d D U . . .
C5 C 0.0167(3) 0.14697(17) 0.59110(18) 0.0290(6) Uani 1 1 d . . . . .
H5 H -0.032233 0.116981 0.647610 0.035 Uiso 1 1 calc R U . . .
C16 C 0.3750(5) -0.3318(3) 0.3421(3) 0.0648(11) Uani 1 1 d . . . . .
H16A H 0.442326 -0.277110 0.362656 0.097 Uiso 1 1 calc R U . . .
H16B H 0.345917 -0.324713 0.277028 0.097 Uiso 1 1 calc R U . . .
H16C H 0.444583 -0.388962 0.350771 0.097 Uiso 1 1 calc R U . . .

loop_
_atom_site_aniso_label
_atom_site_aniso_U_11
_atom_site_aniso_U_22
_atom_site_aniso_U_33
_atom_site_aniso_U_23
_atom_site_aniso_U_13
_atom_site_aniso_U_12
O23 0.0421(12) 0.0258(9) 0.0422(10) -0.0056(8) 0.0029(10) -0.0037(9)
O3 0.0315(10) 0.0244(9) 0.0371(9) -0.0031(8) -0.0064(8) -0.0007(8)
O8 0.0395(11) 0.0300(10) 0.0460(11) -0.0082(9) -0.0151(10) 0.0086(9)
O21 0.0318(10) 0.0292(10) 0.0468(12) -0.0002(9) 0.0031(9) 0.0053(9)
O17 0.0352(11) 0.0454(13) 0.0577(13) -0.0150(10) -0.0170(10) 0.0100(10)
O15 0.0379(11) 0.0300(10) 0.0470(11) 0.0028(8) 0.0022(10) 0.0114(9)
C13 0.0326(14) 0.0281(13) 0.0341(13) 0.0020(11) 0.0034(12) 0.0057(11)
O18 0.0490(14) 0.0260(10) 0.0703(15) -0.0076(10) -0.0187(12) 0.0033(9)
O20 0.0306(11) 0.0373(11) 0.0657(13) 0.0102(10) 0.0008(10) -0.0005(9)
C14 0.0274(14) 0.0338(14) 0.0331(13) -0.0025(12) -0.0018(11) 0.0021(12)
C4 0.0298(14) 0.0245(13) 0.0335(14) -0.0009(11) 0.0005(11) -0.0041(11)
C9 0.0360(15) 0.0322(15) 0.0426(16) -0.0070(12) -0.0069(13) 0.0033(13)
O22 0.0506(13) 0.0468(13) 0.0659(14) -0.0204(11) -0.0303(12) 0.0159(11)
C7 0.0300(14) 0.0250(13) 0.0334(13) 0.0001(11) -0.0050(12) 0.0021(11)
C10 0.0313(14) 0.0282(13) 0.0352(14) -0.0017(11) -0.0023(12) 0.0028(12)
C6 0.0298(14) 0.0233(12) 0.0332(13) -0.0005(11) 0.0032(12) 0.0020(11)
C19 0.0301(15) 0.0373(16) 0.0403(15) -0.0042(12) -0.0034(12) 0.0000(12)
C11 0.0325(15) 0.0327(15) 0.0403(15) -0.0030(12) -0.0060(13) -0.0008(12)
C12 0.0361(16) 0.0263(14) 0.0383(14) -0.0022(11) 0.0006(13) -0.0015(13)
C1 0.0313(14) 0.0279(13) 0.0297(13) -0.0020(11) -0.0001(12) 0.0037(11)
C2 0.0285(13) 0.0270(13) 0.0308(13) -0.0002(11) -0.0019(11) -0.0016(12)
O24 0.0354(12) 0.0373(12) 0.0567(13) 0.0004(11) 0.0049(10) -0.0001(9)
C5 0.0319(14) 0.0235(13) 0.0316(13) -0.0002(10) 0.0020(12) -0.0022(11)
C16 0.056(2) 0.064(2) 0.074(2) 0.0125(19) 0.026(2) 0.0266(19)

loop_
_atom_type_symbol
_atom_type_description
_atom_type_scat_dispersion_real
_atom_type_scat_dispersion_imag
_atom_type_scat_source
C C 0.0033 0.0016 'International Tables Vol C Tables 4.2.6.8 and 6.1.1.4'
H H 0.0000 0.0000 'International Tables Vol C Tables 4.2.6.8 and 6.1.1.4'
O O 0.0106 0.0060 'International Tables Vol C Tables 4.2.6.8 and 6.1.1.4'

loop_
_geom_angle_atom_site_label_1
_geom_angle_atom_site_label_2
_geom_angle_atom_site_label_3
_geom_angle
_geom_angle_site_symmetry_1
_geom_angle_site_symmetry_3
_geom_angle_publ_flag
C5 O23 H23 109.5 . . ?
C2 O3 C4 111.12(18) . . ?
C9 O8 C7 117.55(19) . . ?
C6 O21 H21 109.5 . . ?
C14 O17 H17 109.5 . . ?
C13 O15 C16 113.9(2) . . ?
O15 C13 C12 118.9(2) . . ?
O15 C13 C14 120.9(2) . . ?
C12 C13 C14 120.2(2) . . ?
C12 O18 H18 109.5 . . ?
C19 O20 H20 109.5 . . ?
O17 C14 C1 123.2(2) . . ?
O17 C14 C13 116.7(2) . . ?
C1 C14 C13 120.0(2) . . ?
O3 C4 C19 107.7(2) . . ?
O3 C4 C5 109.8(2) . . ?
C19 C4 C5 111.7(2) . . ?
O3 C4 H4 109.2 . . ?
C19 C4 H4 109.2 . . ?
C5 C4 H4 109.2 . . ?
O22 C9 O8 116.3(3) . . ?
O22 C9 C10 124.5(2) . . ?
O8 C9 C10 119.2(2) . . ?
O8 C7 C2 110.84(19) . . ?
O8 C7 C6 107.30(19) . . ?
C2 C7 C6 110.0(2) . . ?
O8 C7 H7 109.5 . . ?
C2 C7 H7 109.5 . . ?
C6 C7 H7 109.5 . . ?
C11 C10 C1 121.1(2) . . ?
C11 C10 C9 118.5(2) . . ?
C1 C10 C9 120.4(2) . . ?
O21 C6 C7 112.1(2) . . ?
O21 C6 C5 111.35(19) . . ?
C7 C6 C5 110.1(2) . . ?
O21 C6 H6 107.7 . . ?
C7 C6 H6 107.7 . . ?
C5 C6 H6 107.7 . . ?
O20 C19 C4 111.9(2) . . ?
O20 C19 H19A 109.2 . . ?
C4 C19 H19A 109.2 . . ?
O20 C19 H19B 109.2 . . ?
C4 C19 H19B 109.2 . . ?
H19A C19 H19B 107.9 . . ?
C12 C11 C10 119.5(2) . . ?
C12 C11 H11 120.2 . . ?
C10 C11 H11 120.2 . . ?
O18 C12 C11 123.3(2) . . ?
O18 C12 C13 116.3(2) . . ?
C11 C12 C13 120.4(2) . . ?
C14 C1 C10 118.7(2) . . ?
C14 C1 C2 124.0(2) . . ?
C10 C1 C2 117.2(2) . . ?
O3 C2 C1 111.41(19) . . ?
O3 C2 C7 107.61(19) . . ?
C1 C2 C7 108.8(2) . . ?
O3 C2 H2 109.6 . . ?
C1 C2 H2 109.6 . . ?
C7 C2 H2 109.6 . . ?
H24A O24 H24B 105(3) . . ?
O23 C5 C6 110.5(2) . . ?
O23 C5 C4 109.8(2) . . ?
C6 C5 C4 112.48(19) . . ?
O23 C5 H5 108.0 . . ?
C6 C5 H5 108.0 . . ?
C4 C5 H5 108.0 . . ?
O15 C16 H16A 109.5 . . ?
O15 C16 H16B 109.5 . . ?
H16A C16 H16B 109.5 . . ?
O15 C16 H16C 109.5 . . ?
H16A C16 H16C 109.5 . . ?
H16B C16 H16C 109.5 . . ?

loop_
_geom_bond_atom_site_label_1
_geom_bond_atom_site_label_2
_geom_bond_distance
_geom_bond_site_symmetry_2
_geom_bond_publ_flag
O23 C5 1.424(3) . ?
O23 H23 0.8200 . ?
O3 C2 1.432(3) . ?
O3 C4 1.440(3) . ?
O8 C9 1.348(3) . ?
O8 C7 1.448(3) . ?
O21 C6 1.428(3) . ?
O21 H21 0.8200 . ?
O17 C14 1.361(3) . ?
O17 H17 0.8200 . ?
O15 C13 1.372(3) . ?
O15 C16 1.420(4) . ?
C13 C12 1.388(4) . ?
C13 C14 1.399(4) . ?
O18 C12 1.367(3) . ?
O18 H18 0.8200 . ?
O20 C19 1.429(3) . ?
O20 H20 0.8200 . ?
C14 C1 1.389(3) . ?
C4 C19 1.507(4) . ?
C4 C5 1.533(4) . ?
C4 H4 0.9800 . ?
C9 O22 1.217(3) . ?
C9 C10 1.470(4) . ?
C7 C2 1.511(3) . ?
C7 C6 1.516(3) . ?
C7 H7 0.9800 . ?
C10 C11 1.388(4) . ?
C10 C1 1.403(4) . ?
C6 C5 1.523(3) . ?
C6 H6 0.9800 . ?
C19 H19A 0.9700 . ?
C19 H19B 0.9700 . ?
C11 C12 1.378(4) . ?
C11 H11 0.9300 . ?
C1 C2 1.501(3) . ?
C2 H2 0.9800 . ?
O24 H24A 0.85(2) . ?
O24 H24B 0.87(2) . ?
C5 H5 0.9800 . ?
C16 H16A 0.9600 . ?
C16 H16B 0.9600 . ?
C16 H16C 0.9600 . ?

loop_
_geom_torsion_atom_site_label_1
_geom_torsion_atom_site_label_2
_geom_torsion_atom_site_label_3
_geom_torsion_atom_site_label_4
_geom_torsion
_geom_torsion_site_symmetry_1
_geom_torsion_site_symmetry_2
_geom_torsion_site_symmetry_3
_geom_torsion_site_symmetry_4
_geom_torsion_publ_flag
C16 O15 C13 C12 106.8(3) . . . . ?
C16 O15 C13 C14 -74.9(3) . . . . ?
O15 C13 C14 O17 4.1(4) . . . . ?
C12 C13 C14 O17 -177.6(2) . . . . ?
O15 C13 C14 C1 -175.4(2) . . . . ?
C12 C13 C14 C1 2.8(4) . . . . ?
C2 O3 C4 C19 -176.26(19) . . . . ?
C2 O3 C4 C5 61.9(2) . . . . ?
C7 O8 C9 O22 166.4(2) . . . . ?
C7 O8 C9 C10 -14.7(4) . . . . ?
C9 O8 C7 C2 49.4(3) . . . . ?
C9 O8 C7 C6 169.5(2) . . . . ?
O22 C9 C10 C11 -10.0(4) . . . . ?
O8 C9 C10 C11 171.2(2) . . . . ?
O22 C9 C10 C1 168.6(3) . . . . ?
O8 C9 C10 C1 -10.2(4) . . . . ?
O8 C7 C6 O21 61.5(3) . . . . ?
C2 C7 C6 O21 -177.8(2) . . . . ?
O8 C7 C6 C5 -173.93(19) . . . . ?
C2 C7 C6 C5 -53.3(3) . . . . ?
O3 C4 C19 O20 66.9(3) . . . . ?
C5 C4 C19 O20 -172.4(2) . . . . ?
C1 C10 C11 C12 2.3(4) . . . . ?
C9 C10 C11 C12 -179.1(3) . . . . ?
C10 C11 C12 O18 178.0(2) . . . . ?
C10 C11 C12 C13 -1.2(4) . . . . ?
O15 C13 C12 O18 -2.3(4) . . . . ?
C14 C13 C12 O18 179.4(2) . . . . ?
O15 C13 C12 C11 176.9(2) . . . . ?
C14 C13 C12 C11 -1.4(4) . . . . ?
O17 C14 C1 C10 178.8(2) . . . . ?
C13 C14 C1 C10 -1.7(4) . . . . ?
O17 C14 C1 C2 1.4(4) . . . . ?
C13 C14 C1 C2 -179.1(2) . . . . ?
C11 C10 C1 C14 -0.8(4) . . . . ?
C9 C10 C1 C14 -179.4(2) . . . . ?
C11 C10 C1 C2 176.7(2) . . . . ?
C9 C10 C1 C2 -1.9(4) . . . . ?
C4 O3 C2 C1 172.7(2) . . . . ?
C4 O3 C2 C7 -68.1(2) . . . . ?
C14 C1 C2 O3 -29.4(3) . . . . ?
C10 C1 C2 O3 153.2(2) . . . . ?
C14 C1 C2 C7 -147.9(2) . . . . ?
C10 C1 C2 C7 34.7(3) . . . . ?
O8 C7 C2 O3 -178.50(19) . . . . ?
C6 C7 C2 O3 63.0(3) . . . . ?
O8 C7 C2 C1 -57.6(3) . . . . ?
C6 C7 C2 C1 -176.2(2) . . . . ?
O21 C6 C5 O23 -64.3(3) . . . . ?
C7 C6 C5 O23 170.7(2) . . . . ?
O21 C6 C5 C4 172.57(19) . . . . ?
C7 C6 C5 C4 47.6(3) . . . . ?
O3 C4 C5 O23 -174.58(19) . . . . ?
C19 C4 C5 O23 66.0(3) . . . . ?
O3 C4 C5 C6 -51.1(3) . . . . ?
C19 C4 C5 C6 -170.5(2) . . . . ?
